data_4503201
loop_
_publ_author_name
'Abbas, Hamera'
'Streb, Carsten'
'Pickering, Alexandra L.'
'Neil, Andrew R.'
'Long, De-Liang'
'Cronin, Leroy'

_publ_section_title
;
 Molecular Growth of Polyoxometalate Architectures Based on
 [&#x2212;Ag{Mo8}Ag&#x2212;] Synthons: Toward Designed Cluster Assemblies
;
_journal_issue 2
_journal_name_full 'Crystal Growth &amp; Design'
_journal_page_first 635
_journal_paper_doi 10.1021/cg700736v
_journal_volume 8
_journal_year 2008
_chemical_formula_moiety '2(C2 H8 N +), (C6 H14 Ag2 Mo8 N2 O28 2-), 2(C3 H7 N O)'
_chemical_formula_sum 'C16 H44 Ag2 Mo8 N6 O30'
_chemical_formula_weight 1783.83
_chemical_name_common 'Compound ha020'
_chemical_name_systematic
;
 ?
;
_space_group_IT_number 2
_symmetry_cell_setting triclinic
_symmetry_space_group_name_Hall '-P 1'
_symmetry_space_group_name_H-M 'P -1'
_atom_sites_solution_hydrogens geom
_atom_sites_solution_primary direct
_atom_sites_solution_secondary difmap
_audit_creation_method SHELXL-97
_cell_angle_alpha 85.711(4)
_cell_angle_beta 65.494(4)
_cell_angle_gamma 69.821(3)
_cell_formula_units_Z 1
_cell_length_a 10.0246(7)
_cell_length_b 10.5735(7)
_cell_length_c 11.8724(6)
_cell_measurement_reflns_used 13206
_cell_measurement_temperature 150(2)
_cell_measurement_theta_max 26.022
_cell_measurement_theta_min 1.51
_cell_volume 1071.33(12)
_computing_cell_refinement 'HKL Scalepack (Otwinowski & Minor 1997)'
_computing_data_collection 'Collect (Nonius BV, 1997-2000)'
_computing_data_reduction 'HKL Denzo and Scalepack (Otwinowski & Minor 1997)'
_computing_molecular_graphics 'Ortep-3 for Windows (Farrugia, 1997)'
_computing_publication_material 'WinGX publication routines (Farrugia, 1999)'
_computing_structure_refinement 'SHELXL-97 (Sheldrick, 1997)'
_computing_structure_solution 'SHELXS-97 (Sheldrick, 1997)'
_diffrn_ambient_temperature 150(2)
_diffrn_measured_fraction_theta_full 0.994
_diffrn_measured_fraction_theta_max 0.994
_diffrn_measurement_device_type 'Nonius KappaCCD'
_diffrn_measurement_method \w
_diffrn_radiation_monochromator graphite
_diffrn_radiation_source 'fine-focus sealed tube'
_diffrn_radiation_type MoK\a
_diffrn_radiation_wavelength 0.71073
_diffrn_reflns_av_R_equivalents 0.0865
_diffrn_reflns_av_sigmaI/netI 0.0888
_diffrn_reflns_limit_h_max 12
_diffrn_reflns_limit_h_min -10
_diffrn_reflns_limit_k_max 13
_diffrn_reflns_limit_k_min -12
_diffrn_reflns_limit_l_max 14
_diffrn_reflns_limit_l_min 0
_diffrn_reflns_number 15097
_diffrn_reflns_theta_full 25.99
_diffrn_reflns_theta_max 25.99
_diffrn_reflns_theta_min 1.89
_diffrn_standards_decay_% none
_exptl_absorpt_coefficient_mu 3.251
_exptl_absorpt_correction_T_max 0.911
_exptl_absorpt_correction_T_min 0.725
_exptl_absorpt_correction_type gaussian
_exptl_absorpt_process_details
;
   P. Coppens, L. Leiserowitz, D Rabinovich, Acta Cryst.
   (1965), 18, 1035-1038
;
_exptl_crystal_colour colourless
_exptl_crystal_density_diffrn 2.765
_exptl_crystal_density_meas ?
_exptl_crystal_density_method 'not measured'
_exptl_crystal_description prism
_exptl_crystal_F_000 852
_exptl_crystal_size_max 0.10
_exptl_crystal_size_mid 0.04
_exptl_crystal_size_min 0.03
_refine_diff_density_max 0.88
_refine_diff_density_min -0.92
_refine_diff_density_rms 0.21
_refine_ls_extinction_coef 0.00040(11)
_refine_ls_extinction_expression Fc^*^=kFc[1+0.001xFc^2^\l^3^/sin(2\q)]^-1/4^
_refine_ls_extinction_method SHELXL
_refine_ls_goodness_of_fit_ref 0.991
_refine_ls_hydrogen_treatment mixed
_refine_ls_matrix_type full
_refine_ls_number_parameters 287
_refine_ls_number_reflns 4195
_refine_ls_number_restraints 0
_refine_ls_restrained_S_all 0.991
_refine_ls_R_factor_all 0.0877
_refine_ls_R_factor_gt 0.0425
_refine_ls_shift/su_max 0.001
_refine_ls_shift/su_mean 0.000
_refine_ls_structure_factor_coef Fsqd
_refine_ls_weighting_details 'calc w=1/[\s^2^(Fo^2^)+(0.0284P)^2^+0.0000P] where P=(Fo^2^+2Fc^2^)/3'
_refine_ls_weighting_scheme calc
_refine_ls_wR_factor_gt 0.0729
_refine_ls_wR_factor_ref 0.0828
_reflns_number_gt 2788
_reflns_number_total 4195
_reflns_threshold_expression >2sigma(I)
_cod_data_source_file cg700736v-file004.cif
_cod_data_source_block ha020
_cod_depositor_comments
;
The following automatic conversions were performed:

'_exptl_crystal_density_meas' value 'none' was changed to '?' - the
value is perceived as not measured.

Automatic conversion script
Id: cif_fix_values 3008 2015-01-20 13:52:24Z robertas 
;
_cod_original_sg_symbol_H-M P-1
_cod_database_code 4503201

loop_
_symmetry_equiv_pos_as_xyz
'x, y, z'
'-x, -y, -z'

loop_
_atom_site_label
_atom_site_type_symbol
_atom_site_fract_x
_atom_site_fract_y
_atom_site_fract_z
_atom_site_U_iso_or_equiv
_atom_site_adp_type
_atom_site_occupancy
_atom_site_symmetry_multiplicity
_atom_site_calc_flag
_atom_site_refinement_flags
Ag Ag -0.48538(7) -0.03002(6) 0.62157(5) 0.01935(16) Uani 1 1 d .
Mo1 Mo -0.08705(7) -0.06501(6) 0.31542(5) 0.01254(17) Uani 1 1 d .
Mo2 Mo -0.29831(8) 0.24713(6) 0.42310(5) 0.01439(17) Uani 1 1 d .
Mo3 Mo -0.06810(7) -0.12758(6) 0.57921(5) 0.01127(16) Uani 1 1 d .
Mo4 Mo -0.28030(7) 0.18051(6) 0.69080(5) 0.01299(17) Uani 1 1 d .
O1 O -0.4347(6) 0.1219(5) 0.7338(4) 0.0188(12) Uani 1 1 d .
O2 O -0.2332(5) -0.1675(4) 0.6317(4) 0.0145(11) Uani 1 1 d .
O3 O -0.3215(6) 0.2766(5) 0.8174(4) 0.0178(12) Uani 1 1 d .
O4 O -0.1278(5) 0.0088(4) 0.7102(3) 0.0129(11) Uani 1 1 d .
O5 O 0.0599(5) -0.2564(4) 0.6247(3) 0.0137(11) Uani 1 1 d .
O6 O -0.3229(6) 0.3100(4) 0.5811(4) 0.0155(12) Uani 1 1 d .
O7 O -0.1437(5) 0.0521(4) 0.4980(4) 0.0120(11) Uani 1 1 d .
O8 O 0.0295(5) -0.1933(4) 0.4046(4) 0.0117(11) Uani 1 1 d .
O9 O -0.4512(5) 0.1876(4) 0.4727(4) 0.0157(11) Uani 1 1 d .
O10 O -0.2570(5) -0.1008(4) 0.3809(4) 0.0171(12) Uani 1 1 d .
O11 O -0.1642(5) 0.1167(4) 0.2813(3) 0.0149(11) Uani 1 1 d .
O12 O -0.3542(6) 0.3924(5) 0.3581(4) 0.0214(12) Uani 1 1 d .
O13 O 0.0100(6) -0.1442(4) 0.1703(4) 0.0176(12) Uani 1 1 d .
O14 O -0.6027(6) -0.0925(5) 0.8382(4) 0.0199(12) Uani 1 1 d .
O15 O 0.1764(7) -0.6202(5) 0.8456(4) 0.0344(15) Uani 1 1 d .
N1 N -0.6054(7) -0.3086(6) 0.8695(5) 0.0190(15) Uani 1 1 d .
N2 N 0.1235(7) -0.5712(6) 0.6760(5) 0.0202(15) Uani 1 1 d .
N3 N 0.2678(7) -0.8349(6) 0.9655(5) 0.0191(15) Uani 1 1 d .
H3D H 0.2610 -0.7676 0.9122 0.023 Uiso 1 1 calc R
H3E H 0.3217 -0.9165 0.9186 0.023 Uiso 1 1 calc R
C1 C -0.6672(9) -0.1754(8) 0.8894(6) 0.0203(18) Uani 1 1 d .
H1 H -0.7723 -0.1393 0.9492 0.024 Uiso 1 1 calc R
C2 C -0.6941(9) -0.3967(7) 0.9374(6) 0.028(2) Uani 1 1 d .
H2A H -0.7948 -0.3419 1.0016 0.041 Uiso 1 1 calc R
H2B H -0.6346 -0.4638 0.9763 0.041 Uiso 1 1 calc R
H2C H -0.7120 -0.4430 0.8793 0.041 Uiso 1 1 calc R
C3 C -0.4443(9) -0.3750(7) 0.7816(6) 0.0256(19) Uani 1 1 d .
H3A H -0.4000 -0.3067 0.7382 0.038 Uiso 1 1 calc R
H3B H -0.4415 -0.4352 0.7211 0.038 Uiso 1 1 calc R
H3C H -0.3830 -0.4278 0.8262 0.038 Uiso 1 1 calc R
C4 C 0.2205(10) -0.6193(7) 0.7305(6) 0.025(2) Uani 1 1 d .
H4 H 0.3293 -0.6551 0.6794 0.031 Uiso 1 1 calc R
C5 C -0.0442(9) -0.5174(8) 0.7452(6) 0.029(2) Uani 1 1 d .
H5A H -0.0697 -0.5095 0.8341 0.043 Uiso 1 1 calc R
H5B H -0.0909 -0.5782 0.7299 0.043 Uiso 1 1 calc R
H5C H -0.0858 -0.4280 0.7185 0.043 Uiso 1 1 calc R
C6 C 0.1857(10) -0.5762(7) 0.5397(6) 0.028(2) Uani 1 1 d .
H6A H 0.2986 -0.6253 0.5041 0.043 Uiso 1 1 calc R
H6B H 0.1650 -0.4839 0.5133 0.043 Uiso 1 1 calc R
H6C H 0.1349 -0.6226 0.5108 0.043 Uiso 1 1 calc R
C7 C 0.1111(9) -0.8310(8) 1.0487(6) 0.029(2) Uani 1 1 d .
H7A H 0.1178 -0.9051 1.1032 0.044 Uiso 1 1 calc R
H7B H 0.0565 -0.8410 0.9997 0.044 Uiso 1 1 calc R
H7C H 0.0534 -0.7445 1.0991 0.044 Uiso 1 1 calc R
C8 C 0.3543(9) -0.8173(8) 1.0337(6) 0.031(2) Uani 1 1 d .
H8A H 0.2983 -0.7297 1.0824 0.047 Uiso 1 1 calc R
H8B H 0.4588 -0.8205 0.9746 0.047 Uiso 1 1 calc R
H8C H 0.3635 -0.8898 1.0894 0.047 Uiso 1 1 calc R

loop_
_atom_site_aniso_label
_atom_site_aniso_U_11
_atom_site_aniso_U_22
_atom_site_aniso_U_33
_atom_site_aniso_U_23
_atom_site_aniso_U_13
_atom_site_aniso_U_12
Ag 0.0166(3) 0.0247(3) 0.0202(3) 0.0023(2) -0.0098(3) -0.0086(3)
Mo1 0.0127(4) 0.0142(4) 0.0123(3) 0.0010(3) -0.0060(3) -0.0056(3)
Mo2 0.0130(4) 0.0159(4) 0.0158(3) 0.0027(3) -0.0071(3) -0.0058(3)
Mo3 0.0112(4) 0.0118(4) 0.0112(3) 0.0020(3) -0.0042(3) -0.0052(3)
Mo4 0.0118(4) 0.0132(4) 0.0127(3) 0.0007(3) -0.0040(3) -0.0042(3)
O1 0.017(3) 0.020(3) 0.022(2) 0.005(2) -0.007(2) -0.011(3)
O2 0.012(3) 0.017(3) 0.014(2) -0.001(2) -0.004(2) -0.006(2)
O3 0.020(3) 0.016(3) 0.015(2) -0.001(2) -0.008(2) -0.003(2)
O4 0.014(3) 0.011(3) 0.011(2) 0.000(2) -0.002(2) -0.006(2)
O5 0.016(3) 0.012(3) 0.013(2) 0.000(2) -0.008(2) -0.004(2)
O6 0.020(3) 0.010(3) 0.016(2) 0.003(2) -0.006(2) -0.007(2)
O7 0.012(3) 0.012(3) 0.015(2) 0.003(2) -0.006(2) -0.008(2)
O8 0.008(3) 0.007(3) 0.019(2) 0.003(2) -0.005(2) -0.002(2)
O9 0.008(3) 0.015(3) 0.019(2) -0.004(2) -0.003(2) -0.001(2)
O10 0.013(3) 0.019(3) 0.022(2) 0.007(2) -0.010(2) -0.008(3)
O11 0.013(3) 0.016(3) 0.013(2) 0.002(2) -0.003(2) -0.005(2)
O12 0.020(3) 0.019(3) 0.028(3) 0.004(2) -0.015(2) -0.004(3)
O13 0.019(3) 0.020(3) 0.014(2) -0.002(2) -0.010(2) -0.004(3)
O14 0.022(3) 0.023(3) 0.018(2) 0.007(2) -0.008(2) -0.012(3)
O15 0.045(4) 0.027(3) 0.022(3) 0.001(2) -0.010(3) -0.007(3)
N1 0.020(4) 0.019(4) 0.022(3) 0.006(3) -0.011(3) -0.010(3)
N2 0.017(4) 0.014(4) 0.028(3) -0.002(3) -0.009(3) -0.003(3)
N3 0.023(4) 0.017(4) 0.015(3) 0.000(3) -0.008(3) -0.005(3)
C1 0.015(5) 0.031(5) 0.014(4) -0.002(4) -0.006(3) -0.007(4)
C2 0.031(6) 0.023(5) 0.028(4) 0.006(4) -0.006(4) -0.017(4)
C3 0.022(5) 0.027(5) 0.026(4) 0.005(4) -0.006(4) -0.012(4)
C4 0.037(6) 0.019(5) 0.025(4) -0.002(3) -0.011(4) -0.016(4)
C5 0.019(5) 0.025(5) 0.032(4) 0.001(4) -0.001(4) -0.008(4)
C6 0.042(6) 0.018(5) 0.026(4) -0.002(3) -0.016(4) -0.008(4)
C7 0.026(5) 0.043(6) 0.030(4) 0.009(4) -0.018(4) -0.020(5)
C8 0.020(5) 0.046(6) 0.024(4) -0.007(4) -0.001(4) -0.015(5)

loop_
_atom_type_symbol
_atom_type_description
_atom_type_scat_dispersion_real
_atom_type_scat_dispersion_imag
_atom_type_scat_source
Ag Ag -0.8971 1.1015 'International Tables Vol C Tables 4.2.6.8 and 6.1.1.4'
Mo Mo -1.6832 0.6857 'International Tables Vol C Tables 4.2.6.8 and 6.1.1.4'
O O 0.0106 0.0060 'International Tables Vol C Tables 4.2.6.8 and 6.1.1.4'
N N 0.0061 0.0033 'International Tables Vol C Tables 4.2.6.8 and 6.1.1.4'
C C 0.0033 0.0016 'International Tables Vol C Tables 4.2.6.8 and 6.1.1.4'
H H 0.0000 0.0000 'International Tables Vol C Tables 4.2.6.8 and 6.1.1.4'

loop_
_geom_angle_atom_site_label_1
_geom_angle_atom_site_label_2
_geom_angle_atom_site_label_3
_geom_angle
_geom_angle_site_symmetry_1
_geom_angle_site_symmetry_3
O9 Ag O1 174.99(14) 2_456 .
O9 Ag O10 74.36(15) 2_456 2_456
O1 Ag O10 105.32(15) . 2_456
O9 Ag O14 95.67(14) 2_456 .
O1 Ag O14 79.34(14) . .
O10 Ag O14 93.67(15) 2_456 .
O9 Ag O2 104.70(14) 2_456 .
O1 Ag O2 75.39(15) . .
O10 Ag O2 177.29(14) 2_456 .
O14 Ag O2 83.87(14) . .
O9 Ag Ag 61.04(9) 2_456 2_456
O1 Ag Ag 123.29(10) . 2_456
O10 Ag Ag 59.50(9) 2_456 2_456
O14 Ag Ag 147.25(12) . 2_456
O2 Ag Ag 122.41(10) . 2_456
O13 Mo1 O10 105.6(2) . .
O13 Mo1 O11 101.31(19) . .
O10 Mo1 O11 100.5(2) . .
O13 Mo1 O8 100.84(18) . .
O10 Mo1 O8 98.17(18) . .
O11 Mo1 O8 145.85(18) . .
O13 Mo1 O4 90.30(19) . 2_556
O10 Mo1 O4 162.60(17) . 2_556
O11 Mo1 O4 82.89(17) . 2_556
O8 Mo1 O4 71.33(16) . 2_556
O13 Mo1 O7 161.6(2) . .
O10 Mo1 O7 92.50(18) . .
O11 Mo1 O7 78.11(15) . .
O8 Mo1 O7 72.73(16) . .
O4 Mo1 O7 71.35(14) 2_556 .
O12 Mo2 O9 105.9(2) . .
O12 Mo2 O6 102.9(2) . .
O9 Mo2 O6 99.48(19) . .
O12 Mo2 O11 103.23(19) . .
O9 Mo2 O11 95.7(2) . .
O6 Mo2 O11 144.7(2) . .
O12 Mo2 O5 93.1(2) . 2_556
O9 Mo2 O5 160.74(18) . 2_556
O6 Mo2 O5 78.64(18) . 2_556
O11 Mo2 O5 76.67(17) . 2_556
O12 Mo2 O7 162.5(2) . .
O9 Mo2 O7 91.62(17) . .
O6 Mo2 O7 73.95(16) . .
O11 Mo2 O7 73.95(15) . .
O5 Mo2 O7 69.36(14) 2_556 .
O2 Mo3 O5 104.4(2) . .
O2 Mo3 O8 101.38(19) . .
O5 Mo3 O8 96.50(18) . .
O2 Mo3 O4 100.20(19) . .
O5 Mo3 O4 96.37(18) . .
O8 Mo3 O4 151.18(17) . .
O2 Mo3 O7 98.62(19) . .
O5 Mo3 O7 156.93(19) . .
O8 Mo3 O7 79.13(16) . .
O4 Mo3 O7 78.95(16) . .
O2 Mo3 O7 174.16(18) . 2_556
O5 Mo3 O7 81.35(17) . 2_556
O8 Mo3 O7 78.47(16) . 2_556
O4 Mo3 O7 78.14(16) . 2_556
O7 Mo3 O7 75.58(18) . 2_556
O3 Mo4 O1 105.0(2) . .
O3 Mo4 O6 103.08(19) . .
O1 Mo4 O6 101.2(2) . .
O3 Mo4 O4 100.31(19) . .
O1 Mo4 O4 96.4(2) . .
O6 Mo4 O4 145.82(18) . .
O3 Mo4 O8 90.71(19) . 2_556
O1 Mo4 O8 161.71(19) . 2_556
O6 Mo4 O8 83.91(17) . 2_556
O4 Mo4 O8 71.16(16) . 2_556
O3 Mo4 O7 161.5(2) . .
O1 Mo4 O7 92.83(18) . .
O6 Mo4 O7 77.64(16) . .
O4 Mo4 O7 72.40(14) . .
O8 Mo4 O7 70.94(15) 2_556 .
Mo4 O1 Ag 131.3(2) . .
Mo3 O2 Ag 126.7(2) . .
Mo3 O4 Mo4 109.36(19) . .
Mo3 O4 Mo1 109.88(19) . 2_556
Mo4 O4 Mo1 104.59(17) . 2_556
Mo3 O5 Mo2 117.9(2) . 2_556
Mo4 O6 Mo2 118.2(2) . .
Mo3 O7 Mo3 104.42(18) . 2_556
Mo3 O7 Mo1 92.77(16) . .
Mo3 O7 Mo1 97.57(15) 2_556 .
Mo3 O7 Mo4 92.44(14) . .
Mo3 O7 Mo4 97.59(15) 2_556 .
Mo1 O7 Mo4 162.2(2) . .
Mo3 O7 Mo2 164.2(2) . .
Mo3 O7 Mo2 91.36(13) 2_556 .
Mo1 O7 Mo2 85.13(12) . .
Mo4 O7 Mo2 85.24(14) . .
Mo3 O8 Mo1 108.8(2) . .
Mo3 O8 Mo4 110.16(19) . 2_556
Mo1 O8 Mo4 103.70(16) . 2_556
Mo2 O9 Ag 133.7(2) . 2_456
Mo1 O10 Ag 128.3(2) . 2_456
Mo1 O11 Mo2 116.61(18) . .
C1 O14 Ag 135.9(4) . .
C1 N1 C3 121.2(6) . .
C1 N1 C2 121.9(6) . .
C3 N1 C2 116.9(6) . .
C4 N2 C5 122.6(6) . .
C4 N2 C6 119.7(6) . .
C5 N2 C6 117.6(6) . .
C7 N3 C8 112.0(5) . .
O14 C1 N1 127.0(7) . .
O15 C4 N2 123.5(8) . .

loop_
_geom_bond_atom_site_label_1
_geom_bond_atom_site_label_2
_geom_bond_distance
_geom_bond_site_symmetry_2
Ag O9 2.456(5) 2_456
Ag O1 2.461(5) .
Ag O10 2.485(5) 2_456
Ag O14 2.491(4) .
Ag O2 2.492(5) .
Ag Ag 3.0201(10) 2_456
Mo1 O13 1.697(4) .
Mo1 O10 1.718(5) .
Mo1 O11 1.890(4) .
Mo1 O8 2.011(4) .
Mo1 O4 2.323(5) 2_556
Mo1 O7 2.334(4) .
Mo2 O12 1.690(4) .
Mo2 O9 1.718(5) .
Mo2 O6 1.927(4) .
Mo2 O11 1.932(4) .
Mo2 O5 2.252(5) 2_556
Mo2 O7 2.471(4) .
Mo3 O2 1.701(5) .
Mo3 O5 1.747(4) .
Mo3 O8 1.950(4) .
Mo3 O4 1.955(4) .
Mo3 O7 2.111(4) .
Mo3 O7 2.330(4) 2_556
Mo4 O3 1.699(4) .
Mo4 O1 1.732(5) .
Mo4 O6 1.882(4) .
Mo4 O4 2.001(4) .
Mo4 O8 2.339(4) 2_556
Mo4 O7 2.354(4) .
O4 Mo1 2.323(5) 2_556
O5 Mo2 2.252(5) 2_556
O7 Mo3 2.330(4) 2_556
O8 Mo4 2.339(4) 2_556
O9 Ag 2.456(5) 2_456
O10 Ag 2.485(5) 2_456
O14 C1 1.241(8) .
O15 C4 1.251(7) .
N1 C1 1.323(8) .
N1 C3 1.456(9) .
N1 C2 1.474(8) .
N2 C4 1.324(9) .
N2 C5 1.445(9) .
N2 C6 1.471(8) .
N3 C7 1.455(9) .
N3 C8 1.469(9) .
